data_7004147
loop_
_publ_author_name
'Lee, Way-Zen'
'Tseng, Huan-Sheng'
'Ku, Meng-Yu'
'Kuo, Ting-Shen'

_publ_section_title
;
 Dinickel complexes of disubstituted benzoate polydentate ligands:
 mimics for the active site of urease
;
_journal_issue 19
_journal_name_full 'Dalton Transactions'
_journal_page_first 2538
_journal_page_last 2541
_journal_paper_doi 10.1039/b803094b
_journal_year 2008
_chemical_formula_moiety 'C49 H59 Cl3 N18 Ni2 O18'
_chemical_formula_sum 'C49 H59 Cl3 N18 Ni2 O18'
_chemical_formula_weight 1411.91
_chemical_name_systematic
;
?
;
_space_group_IT_number 15
_symmetry_cell_setting monoclinic
_symmetry_space_group_name_Hall '-C 2yc'
_symmetry_space_group_name_H-M 'C 1 2/c 1'
_atom_sites_solution_hydrogens geom
_atom_sites_solution_primary direct
_atom_sites_solution_secondary difmap
_audit_creation_method SHELXL-97
_cell_angle_alpha 90.00
_cell_angle_beta 110.4140(10)
_cell_angle_gamma 90.00
_cell_formula_units_Z 4
_cell_length_a 18.4897(4)
_cell_length_b 15.2943(3)
_cell_length_c 24.4927(6)
_cell_measurement_reflns_used 14793
_cell_measurement_temperature 200(2)
_cell_measurement_theta_max 25.35
_cell_measurement_theta_min 2.037
_cell_volume 6491.2(3)
_computing_cell_refinement 'HKL Scalepack (Otwinowski & Minor 1997)'
_computing_data_collection 'Collect (Nonius BV, 1997-2000)'
_computing_data_reduction 'HKL Denzo and Scalepack (O & M 1997)'
_computing_molecular_graphics 'SHELXTL, Bruker'
_computing_publication_material 'SHELXTL, Bruker'
_computing_structure_refinement 'SHELXL-97 (Sheldrick, 1997)'
_computing_structure_solution 'SHELXS-86 (Sheldrick, 1986)'
_diffrn_ambient_temperature 200(2)
_diffrn_detector_area_resol_mean 9
_diffrn_measured_fraction_theta_full 0.993
_diffrn_measured_fraction_theta_max 0.993
_diffrn_measurement_device_type KappaCCD
_diffrn_measurement_method 'CCD rotation images, thick slices'
_diffrn_radiation_monochromator graphite
_diffrn_radiation_source 'fine-focus sealed tube'
_diffrn_radiation_type MoK\a
_diffrn_radiation_wavelength 0.71073
_diffrn_reflns_av_R_equivalents 0.0966
_diffrn_reflns_av_sigmaI/netI 0.0805
_diffrn_reflns_limit_h_max 21
_diffrn_reflns_limit_h_min -22
_diffrn_reflns_limit_k_max 17
_diffrn_reflns_limit_k_min -18
_diffrn_reflns_limit_l_max 29
_diffrn_reflns_limit_l_min -25
_diffrn_reflns_number 20967
_diffrn_reflns_theta_full 25.34
_diffrn_reflns_theta_max 25.34
_diffrn_reflns_theta_min 2.16
_exptl_absorpt_coefficient_mu 0.783
_exptl_absorpt_correction_T_max 0.8722
_exptl_absorpt_correction_T_min 0.7348
_exptl_absorpt_correction_type multi-scan
_exptl_absorpt_process_details
;
?
;
_exptl_crystal_colour blue
_exptl_crystal_density_diffrn 1.445
_exptl_crystal_density_method 'not measured'
_exptl_crystal_description prism
_exptl_crystal_F_000 2920
_exptl_crystal_size_max 0.5
_exptl_crystal_size_mid 0.28
_exptl_crystal_size_min 0.12
_refine_diff_density_max 2.218
_refine_diff_density_min -1.357
_refine_diff_density_rms 0.191
_refine_ls_extinction_method none
_refine_ls_goodness_of_fit_ref 1.060
_refine_ls_hydrogen_treatment constr
_refine_ls_matrix_type full
_refine_ls_number_parameters 412
_refine_ls_number_reflns 5903
_refine_ls_number_restraints 0
_refine_ls_restrained_S_all 1.060
_refine_ls_R_factor_all 0.1078
_refine_ls_R_factor_gt 0.0778
_refine_ls_shift/su_max 0.000
_refine_ls_shift/su_mean 0.000
_refine_ls_structure_factor_coef Fsqd
_refine_ls_weighting_details 'calc w=1/[\s^2^(Fo^2^)+(0.1610P)^2^+0.8501P] where P=(Fo^2^+2Fc^2^)/3'
_refine_ls_weighting_scheme calc
_refine_ls_wR_factor_gt 0.2235
_refine_ls_wR_factor_ref 0.2451
_reflns_number_gt 4156
_reflns_number_total 5903
_reflns_threshold_expression >2sigma(I)
_cod_data_source_file b803094b.txt
_cod_data_source_block 6393
_cod_original_cell_volume 6491.2(2)
_cod_original_sg_symbol_H-M 'C 2/c'
_cod_database_code 7004147

loop_
_symmetry_equiv_pos_as_xyz
'x, y, z'
'-x, y, -z+1/2'
'x+1/2, y+1/2, z'
'-x+1/2, y+1/2, -z+1/2'
'-x, -y, -z'
'x, -y, z-1/2'
'-x+1/2, -y+1/2, -z'
'x+1/2, -y+1/2, z-1/2'

loop_
_atom_site_label
_atom_site_type_symbol
_atom_site_fract_x
_atom_site_fract_y
_atom_site_fract_z
_atom_site_U_iso_or_equiv
_atom_site_adp_type
_atom_site_occupancy
_atom_site_symmetry_multiplicity
_atom_site_calc_flag
_atom_site_refinement_flags
_atom_site_disorder_assembly
_atom_site_disorder_group
Ni1 Ni 0.16764(3) 0.04309(4) 0.24944(3) 0.0245(3) Uani 1 1 d . . .
Cl1 Cl 0.48464(8) 0.11519(11) 0.11623(6) 0.0500(4) Uani 1 1 d . . .
Cl2 Cl 0.2485(2) 0.3338(3) 0.46350(14) 0.0601(9) Uani 0.50 1 d P . .
O1 O 0.06099(19) 0.0273(2) 0.25544(16) 0.0313(9) Uani 1 1 d . . .
O2 O 0.1477(2) -0.0599(2) 0.19016(16) 0.0366(9) Uani 1 1 d . . .
O3 O 0.28057(19) 0.0541(2) 0.24949(15) 0.0314(9) Uani 1 1 d . . .
O4 O 0.5436(4) 0.0557(5) 0.1201(3) 0.116(3) Uani 1 1 d . . .
O5 O 0.4794(5) 0.1753(6) 0.0719(3) 0.139(3) Uani 1 1 d . . .
O6 O 0.5049(4) 0.1652(4) 0.1695(2) 0.0838(17) Uani 1 1 d . . .
O7 O 0.4144(3) 0.0747(5) 0.1063(3) 0.092(2) Uani 1 1 d . . .
O8 O 0.1779(7) 0.3703(8) 0.4248(4) 0.0779(16) Uani 0.50 1 d P . .
O9 O 0.2805(7) 0.3712(8) 0.5197(4) 0.0779(16) Uani 0.50 1 d P . .
O10 O 0.2324(7) 0.2387(8) 0.4745(4) 0.0779(16) Uani 0.50 1 d P . .
O11 O 0.2797(7) 0.3314(8) 0.4262(4) 0.0779(16) Uani 0.50 1 d P . .
N1 N 0.2139(2) -0.0202(3) 0.32884(19) 0.0299(10) Uani 1 1 d . . .
N2 N 0.1969(2) 0.1526(3) 0.30766(18) 0.0281(10) Uani 1 1 d . . .
N3 N 0.1311(2) 0.1420(3) 0.18971(18) 0.0289(10) Uani 1 1 d . . .
N4 N 0.2990(3) -0.0087(3) 0.41931(18) 0.0381(11) Uani 1 1 d . . .
N5 N 0.1221(3) 0.2864(3) 0.1772(2) 0.0361(11) Uani 1 1 d . . .
N6 N 0.3854(3) 0.0689(4) 0.2246(2) 0.0527(14) Uani 1 1 d . . .
H6A' H 0.4106 0.0924 0.2577 0.063 Uiso 1 1 calc R . .
H6B' H 0.4074 0.0617 0.1991 0.063 Uiso 1 1 calc R . .
N7 N 0.2775(3) 0.0081(4) 0.1614(2) 0.0595(16) Uani 1 1 d . . .
H7A' H 0.2305 -0.0092 0.1519 0.071 Uiso 1 1 calc R . .
H7B' H 0.3016 0.0022 0.1373 0.071 Uiso 1 1 calc R . .
N8 N 0.1056(3) -0.1761(3) 0.1322(2) 0.0505(14) Uani 1 1 d . . .
H8A' H 0.1426 -0.1707 0.1188 0.061 Uiso 1 1 calc R . .
H8B' H 0.0725 -0.2176 0.1198 0.061 Uiso 1 1 calc R . .
N9 N 0.0418(3) -0.1298(3) 0.1913(2) 0.0505(13) Uani 1 1 d . . .
H9A' H 0.0367 -0.0940 0.2167 0.061 Uiso 1 1 calc R . .
H9B' H 0.0093 -0.1717 0.1784 0.061 Uiso 1 1 calc R . .
C1 C 0.2208(3) -0.1013(3) 0.3556(2) 0.0330(12) Uani 1 1 d . . .
C2 C 0.1861(4) -0.1816(4) 0.3338(3) 0.0420(14) Uani 1 1 d . . .
H2 H 0.1513 -0.1867 0.2959 0.050 Uiso 1 1 calc R . .
C3 C 0.2052(4) -0.2523(4) 0.3706(3) 0.0571(18) Uani 1 1 d . . .
H3 H 0.1817 -0.3060 0.3580 0.069 Uiso 1 1 calc R . .
C4 C 0.2597(5) -0.2445(5) 0.4268(3) 0.066(2) Uani 1 1 d . . .
H4 H 0.2715 -0.2937 0.4506 0.080 Uiso 1 1 calc R . .
C5 C 0.2967(4) -0.1668(4) 0.4485(3) 0.0548(17) Uani 1 1 d . . .
H5 H 0.3343 -0.1629 0.4854 0.066 Uiso 1 1 calc R . .
C6 C 0.2746(3) -0.0956(4) 0.4122(2) 0.0425(14) Uani 1 1 d . . .
C7 C 0.3584(5) 0.0263(5) 0.4712(3) 0.065(2) Uani 1 1 d . . .
H7A H 0.3750 -0.0186 0.5004 0.097 Uiso 1 1 calc R . .
H7B H 0.3377 0.0746 0.4861 0.097 Uiso 1 1 calc R . .
H7C H 0.4016 0.0459 0.4613 0.097 Uiso 1 1 calc R . .
C8 C 0.2608(3) 0.0317(3) 0.3687(2) 0.0296(12) Uani 1 1 d . . .
C9 C 0.2681(3) 0.1280(3) 0.3566(2) 0.0348(12) Uani 1 1 d . . .
H9A H 0.2730 0.1626 0.3909 0.042 Uiso 1 1 calc R . .
H9B H 0.3133 0.1379 0.3460 0.042 Uiso 1 1 calc R . .
C10 C 0.2116(3) 0.2273(3) 0.2742(2) 0.0295(11) Uani 1 1 d . . .
H10A H 0.2640 0.2250 0.2742 0.035 Uiso 1 1 calc R . .
H10B H 0.2045 0.2822 0.2915 0.035 Uiso 1 1 calc R . .
C11 C 0.1552(3) 0.2200(3) 0.2133(2) 0.0305(12) Uani 1 1 d . . .
C12 C 0.1326(4) 0.3800(4) 0.1881(3) 0.0473(15) Uani 1 1 d . . .
H12A H 0.1018 0.4115 0.1541 0.071 Uiso 1 1 calc R . .
H12B H 0.1860 0.3947 0.1973 0.071 Uiso 1 1 calc R . .
H12C H 0.1168 0.3954 0.2203 0.071 Uiso 1 1 calc R . .
C13 C 0.0699(3) 0.2487(4) 0.1264(3) 0.0413(14) Uani 1 1 d . . .
C14 C 0.0181(4) 0.2870(5) 0.0762(3) 0.0550(18) Uani 1 1 d . . .
H14 H 0.0145 0.3473 0.0710 0.066 Uiso 1 1 calc R . .
C15 C -0.0276(4) 0.2291(5) 0.0347(3) 0.066(2) Uani 1 1 d . . .
H15 H -0.0635 0.2509 0.0006 0.079 Uiso 1 1 calc R . .
C16 C -0.0204(4) 0.1389(5) 0.0434(3) 0.063(2) Uani 1 1 d . . .
H16 H -0.0518 0.1022 0.0145 0.076 Uiso 1 1 calc R . .
C17 C 0.0312(4) 0.1020(4) 0.0929(2) 0.0471(16) Uani 1 1 d . . .
H17 H 0.0353 0.0417 0.0979 0.057 Uiso 1 1 calc R . .
C18 C 0.0766(3) 0.1584(3) 0.1348(2) 0.0332(12) Uani 1 1 d . . .
C19 C 0.1343(3) 0.1711(4) 0.3319(2) 0.0342(12) Uani 1 1 d . . .
H19A H 0.1547 0.2095 0.3653 0.041 Uiso 1 1 calc R . .
H19B H 0.1197 0.1166 0.3456 0.041 Uiso 1 1 calc R . .
C20 C 0.0627(3) 0.2128(3) 0.2888(2) 0.0330(12) Uani 1 1 d . . .
C21 C 0.0601(3) 0.3049(4) 0.2901(3) 0.0445(15) Uani 1 1 d . . .
H21 H 0.0991 0.3356 0.3181 0.053 Uiso 1 1 calc R . .
C22 C 0.0000 0.3497(5) 0.2500 0.047(2) Uani 1 2 d S . .
H22 H 0.0000 0.4105 0.2500 0.057 Uiso 1 2 calc SR . .
C23 C 0.0000 0.1667(5) 0.2500 0.0295(16) Uani 1 2 d S . .
C24 C 0.0000 0.0691(5) 0.2500 0.0293(16) Uani 1 2 d S . .
C25 C 0.3125(3) 0.0437(3) 0.2126(2) 0.0326(12) Uani 1 1 d . . .
C26 C 0.0995(3) -0.1205(3) 0.1720(2) 0.0341(13) Uani 1 1 d . . .

loop_
_atom_site_aniso_label
_atom_site_aniso_U_11
_atom_site_aniso_U_22
_atom_site_aniso_U_33
_atom_site_aniso_U_23
_atom_site_aniso_U_13
_atom_site_aniso_U_12
Ni1 0.0245(4) 0.0234(4) 0.0259(4) -0.0017(3) 0.0091(3) -0.0011(3)
Cl1 0.0406(8) 0.0689(11) 0.0391(9) 0.0107(7) 0.0121(6) -0.0025(8)
Cl2 0.0554(19) 0.089(3) 0.0334(16) -0.0128(16) 0.0127(14) 0.0027(18)
O1 0.0234(18) 0.0289(19) 0.044(2) 0.0012(16) 0.0144(16) -0.0001(15)
O2 0.039(2) 0.030(2) 0.042(2) -0.0096(17) 0.0159(18) -0.0015(17)
O3 0.0268(18) 0.039(2) 0.031(2) -0.0017(16) 0.0135(16) -0.0021(15)
O4 0.093(5) 0.140(6) 0.121(6) 0.011(5) 0.045(4) 0.048(4)
O5 0.160(7) 0.151(7) 0.080(5) 0.061(5) 0.012(4) -0.015(6)
O6 0.101(4) 0.076(4) 0.064(3) -0.021(3) 0.016(3) -0.019(3)
O7 0.075(4) 0.128(5) 0.082(4) -0.054(4) 0.040(3) -0.048(4)
O8 0.103(4) 0.099(4) 0.042(3) -0.012(3) 0.038(3) -0.010(3)
O9 0.103(4) 0.099(4) 0.042(3) -0.012(3) 0.038(3) -0.010(3)
O10 0.103(4) 0.099(4) 0.042(3) -0.012(3) 0.038(3) -0.010(3)
O11 0.103(4) 0.099(4) 0.042(3) -0.012(3) 0.038(3) -0.010(3)
N1 0.028(2) 0.032(2) 0.031(2) 0.0020(19) 0.0126(19) 0.0034(19)
N2 0.025(2) 0.030(2) 0.028(2) 0.0002(18) 0.0080(17) 0.0013(18)
N3 0.029(2) 0.030(2) 0.027(2) -0.0009(18) 0.0098(18) 0.0006(19)
N4 0.043(3) 0.042(3) 0.023(2) 0.004(2) 0.003(2) -0.007(2)
N5 0.037(2) 0.031(2) 0.040(3) 0.006(2) 0.013(2) 0.000(2)
N6 0.036(3) 0.085(4) 0.043(3) 0.016(3) 0.022(2) 0.008(3)
N7 0.059(3) 0.092(4) 0.040(3) -0.022(3) 0.032(3) -0.013(3)
N8 0.059(3) 0.043(3) 0.047(3) -0.018(2) 0.016(3) -0.010(3)
N9 0.049(3) 0.048(3) 0.060(3) -0.019(3) 0.026(3) -0.017(2)
C1 0.038(3) 0.029(3) 0.035(3) 0.004(2) 0.017(2) 0.003(2)
C2 0.051(3) 0.040(3) 0.039(3) -0.003(3) 0.021(3) -0.004(3)
C3 0.081(5) 0.043(4) 0.051(4) -0.002(3) 0.027(4) -0.010(4)
C4 0.090(6) 0.045(4) 0.059(5) 0.019(3) 0.020(4) 0.003(4)
C5 0.069(4) 0.059(4) 0.039(4) 0.013(3) 0.023(3) 0.000(4)
C6 0.050(3) 0.050(4) 0.030(3) 0.004(3) 0.018(3) -0.005(3)
C7 0.079(5) 0.073(5) 0.031(4) 0.000(3) 0.004(3) -0.024(4)
C8 0.032(3) 0.029(3) 0.028(3) -0.002(2) 0.011(2) -0.002(2)
C9 0.034(3) 0.038(3) 0.030(3) -0.005(2) 0.009(2) -0.004(2)
C10 0.031(3) 0.024(2) 0.035(3) -0.001(2) 0.014(2) -0.002(2)
C11 0.024(2) 0.027(3) 0.044(3) 0.000(2) 0.016(2) 0.004(2)
C12 0.053(4) 0.033(3) 0.063(4) 0.010(3) 0.029(3) -0.002(3)
C13 0.035(3) 0.039(3) 0.047(4) 0.010(3) 0.010(3) 0.002(3)
C14 0.054(4) 0.057(4) 0.051(4) 0.023(3) 0.014(3) 0.006(3)
C15 0.059(4) 0.077(5) 0.045(4) 0.018(4) -0.003(3) 0.005(4)
C16 0.066(4) 0.068(5) 0.040(4) 0.005(3) -0.002(3) -0.010(4)
C17 0.054(4) 0.048(4) 0.032(3) 0.005(3) 0.005(3) -0.011(3)
C18 0.030(3) 0.038(3) 0.032(3) 0.001(2) 0.012(2) -0.004(2)
C19 0.031(3) 0.032(3) 0.043(3) -0.009(2) 0.018(2) -0.005(2)
C20 0.034(3) 0.030(3) 0.043(3) -0.005(2) 0.024(2) 0.002(2)
C21 0.031(3) 0.033(3) 0.077(4) -0.018(3) 0.028(3) -0.005(2)
C22 0.052(5) 0.021(4) 0.084(7) 0.000 0.042(5) 0.000
C23 0.030(4) 0.028(4) 0.040(4) 0.000 0.024(3) 0.000
C24 0.024(4) 0.038(4) 0.025(4) 0.000 0.006(3) 0.000
C25 0.034(3) 0.035(3) 0.031(3) 0.011(2) 0.015(2) 0.005(2)
C26 0.040(3) 0.024(3) 0.032(3) -0.005(2) 0.005(2) 0.004(2)

loop_
_atom_type_symbol
_atom_type_description
_atom_type_scat_dispersion_real
_atom_type_scat_dispersion_imag
_atom_type_scat_source
C C 0.0033 0.0016 'International Tables Vol C Tables 4.2.6.8 and 6.1.1.4'
H H 0.0000 0.0000 'International Tables Vol C Tables 4.2.6.8 and 6.1.1.4'
Cl Cl 0.1484 0.1585 'International Tables Vol C Tables 4.2.6.8 and 6.1.1.4'
Ni Ni 0.3393 1.1124 'International Tables Vol C Tables 4.2.6.8 and 6.1.1.4'
N N 0.0061 0.0033 'International Tables Vol C Tables 4.2.6.8 and 6.1.1.4'
O O 0.0106 0.0060 'International Tables Vol C Tables 4.2.6.8 and 6.1.1.4'

loop_
_geom_angle_atom_site_label_1
_geom_angle_atom_site_label_2
_geom_angle_atom_site_label_3
_geom_angle
_geom_angle_site_symmetry_1
_geom_angle_site_symmetry_3
_geom_angle_publ_flag
O1 Ni1 N3 92.99(15) . . ?
O1 Ni1 N1 88.31(15) . . ?
N3 Ni1 N1 160.21(17) . . ?
O1 Ni1 O2 91.18(15) . . ?
N3 Ni1 O2 97.24(16) . . ?
N1 Ni1 O2 102.47(16) . . ?
O1 Ni1 O3 175.54(14) . . ?
N3 Ni1 O3 91.23(15) . . ?
N1 Ni1 O3 87.23(15) . . ?
O2 Ni1 O3 89.73(14) . . ?
O1 Ni1 N2 94.04(15) . . ?
N3 Ni1 N2 80.90(16) . . ?
N1 Ni1 N2 79.31(16) . . ?
O2 Ni1 N2 174.54(16) . . ?
O3 Ni1 N2 85.20(15) . . ?
O7 Cl1 O4 112.5(5) . . ?
O7 Cl1 O5 110.5(5) . . ?
O4 Cl1 O5 108.7(6) . . ?
O7 Cl1 O6 109.2(4) . . ?
O4 Cl1 O6 109.5(4) . . ?
O5 Cl1 O6 106.2(5) . . ?
O11 Cl2 O9 125.8(7) . . ?
O11 Cl2 O8 94.3(7) . . ?
O9 Cl2 O8 117.4(7) . . ?
O11 Cl2 O10 105.8(7) . . ?
O9 Cl2 O10 104.7(6) . . ?
O8 Cl2 O10 107.5(7) . . ?
O11 Cl2 O10 126.5(7) . 7_556 ?
O9 Cl2 O10 62.6(6) . 7_556 ?
O8 Cl2 O10 131.2(6) . 7_556 ?
O10 Cl2 O10 42.5(6) . 7_556 ?
C24 O1 Ni1 141.5(4) . . ?
C26 O2 Ni1 137.3(4) . . ?
C25 O3 Ni1 135.3(3) . . ?
Cl2 O9 O10 70.1(6) . 7_556 ?
O10 O10 Cl2 81.1(11) 7_556 . ?
O10 O10 O9 103.4(13) 7_556 7_556 ?
Cl2 O10 O9 172.6(8) . 7_556 ?
O10 O10 Cl2 56.4(9) 7_556 7_556 ?
Cl2 O10 Cl2 137.5(6) . 7_556 ?
O9 O10 Cl2 47.3(5) 7_556 7_556 ?
C8 N1 C1 105.0(4) . . ?
C8 N1 Ni1 111.3(3) . . ?
C1 N1 Ni1 143.2(4) . . ?
C10 N2 C9 111.0(4) . . ?
C10 N2 C19 112.9(4) . . ?
C9 N2 C19 108.5(4) . . ?
C10 N2 Ni1 106.6(3) . . ?
C9 N2 Ni1 106.6(3) . . ?
C19 N2 Ni1 111.1(3) . . ?
C11 N3 C18 106.1(4) . . ?
C11 N3 Ni1 112.0(3) . . ?
C18 N3 Ni1 140.4(3) . . ?
C8 N4 C6 106.3(4) . . ?
C8 N4 C7 128.9(5) . . ?
C6 N4 C7 124.8(5) . . ?
C11 N5 C13 106.6(4) . . ?
C11 N5 C12 128.3(5) . . ?
C13 N5 C12 124.9(5) . . ?
C25 N6 H6A' 120.0 . . ?
C25 N6 H6B' 120.0 . . ?
H6A' N6 H6B' 120.0 . . ?
C25 N7 H7A' 120.0 . . ?
C25 N7 H7B' 120.0 . . ?
H7A' N7 H7B' 120.0 . . ?
C26 N8 H8A' 120.0 . . ?
C26 N8 H8B' 120.0 . . ?
H8A' N8 H8B' 120.0 . . ?
C26 N9 H9A' 120.0 . . ?
C26 N9 H9B' 120.0 . . ?
H9A' N9 H9B' 120.0 . . ?
N1 C1 C6 109.1(5) . . ?
N1 C1 C2 130.5(5) . . ?
C6 C1 C2 120.3(5) . . ?
C3 C2 C1 117.5(6) . . ?
C3 C2 H2 121.3 . . ?
C1 C2 H2 121.3 . . ?
C2 C3 C4 120.7(6) . . ?
C2 C3 H3 119.6 . . ?
C4 C3 H3 119.6 . . ?
C5 C4 C3 122.8(6) . . ?
C5 C4 H4 118.6 . . ?
C3 C4 H4 118.6 . . ?
C6 C5 C4 115.9(6) . . ?
C6 C5 H5 122.1 . . ?
C4 C5 H5 122.1 . . ?
C5 C6 N4 131.6(5) . . ?
C5 C6 C1 122.7(6) . . ?
N4 C6 C1 105.7(5) . . ?
N4 C7 H7A 109.5 . . ?
N4 C7 H7B 109.5 . . ?
H7A C7 H7B 109.5 . . ?
N4 C7 H7C 109.5 . . ?
H7A C7 H7C 109.5 . . ?
H7B C7 H7C 109.5 . . ?
N1 C8 N4 113.8(4) . . ?
N1 C8 C9 121.2(5) . . ?
N4 C8 C9 125.0(5) . . ?
N2 C9 C8 106.8(4) . . ?
N2 C9 H9A 110.4 . . ?
C8 C9 H9A 110.4 . . ?
N2 C9 H9B 110.4 . . ?
C8 C9 H9B 110.4 . . ?
H9A C9 H9B 108.6 . . ?
N2 C10 C11 107.1(4) . . ?
N2 C10 H10A 110.3 . . ?
C11 C10 H10A 110.3 . . ?
N2 C10 H10B 110.3 . . ?
C11 C10 H10B 110.3 . . ?
H10A C10 H10B 108.5 . . ?
N3 C11 N5 112.6(4) . . ?
N3 C11 C10 120.7(4) . . ?
N5 C11 C10 126.7(5) . . ?
N5 C12 H12A 109.5 . . ?
N5 C12 H12B 109.5 . . ?
H12A C12 H12B 109.5 . . ?
N5 C12 H12C 109.5 . . ?
H12A C12 H12C 109.5 . . ?
H12B C12 H12C 109.5 . . ?
C18 C13 C14 123.0(6) . . ?
C18 C13 N5 106.1(5) . . ?
C14 C13 N5 130.9(6) . . ?
C15 C14 C13 115.5(6) . . ?
C15 C14 H14 122.2 . . ?
C13 C14 H14 122.2 . . ?
C14 C15 C16 121.2(6) . . ?
C14 C15 H15 119.4 . . ?
C16 C15 H15 119.4 . . ?
C17 C16 C15 122.6(6) . . ?
C17 C16 H16 118.7 . . ?
C15 C16 H16 118.7 . . ?
C16 C17 C18 117.0(6) . . ?
C16 C17 H17 121.5 . . ?
C18 C17 H17 121.5 . . ?
C17 C18 N3 130.7(5) . . ?
C17 C18 C13 120.7(5) . . ?
N3 C18 C13 108.6(5) . . ?
N2 C19 C20 114.2(4) . . ?
N2 C19 H19A 108.7 . . ?
C20 C19 H19A 108.7 . . ?
N2 C19 H19B 108.7 . . ?
C20 C19 H19B 108.7 . . ?
H19A C19 H19B 107.6 . . ?
C23 C20 C21 119.3(5) . . ?
C23 C20 C19 125.0(5) . . ?
C21 C20 C19 115.6(5) . . ?
C22 C21 C20 120.3(6) . . ?
C22 C21 H21 119.8 . . ?
C20 C21 H21 119.8 . . ?
C21 C22 C21 120.5(7) . 2 ?
C21 C22 H22 119.8 . . ?
C21 C22 H22 119.8 2 . ?
C20 C23 C20 119.8(7) . 2 ?
C20 C23 C24 120.1(3) . . ?
C20 C23 C24 120.1(3) 2 . ?
O1 C24 O1 119.1(7) 2 . ?
O1 C24 C23 120.4(3) 2 . ?
O1 C24 C23 120.4(3) . . ?
O3 C25 N7 123.0(5) . . ?
O3 C25 N6 120.1(5) . . ?
N7 C25 N6 117.0(5) . . ?
O2 C26 N9 121.2(5) . . ?
O2 C26 N8 120.1(6) . . ?
N9 C26 N8 118.7(5) . . ?

loop_
_geom_bond_atom_site_label_1
_geom_bond_atom_site_label_2
_geom_bond_distance
_geom_bond_site_symmetry_2
_geom_bond_publ_flag
Ni1 O1 2.042(3) . ?
Ni1 N3 2.048(4) . ?
Ni1 N1 2.071(4) . ?
Ni1 O2 2.085(4) . ?
Ni1 O3 2.094(3) . ?
Ni1 N2 2.144(4) . ?
Cl1 O7 1.381(5) . ?
Cl1 O4 1.398(6) . ?
Cl1 O5 1.400(6) . ?
Cl1 O6 1.444(5) . ?
Cl2 O11 1.238(10) . ?
Cl2 O9 1.417(10) . ?
Cl2 O8 1.433(12) . ?
Cl2 O10 1.528(13) . ?
Cl2 O10 1.811(11) 7_556 ?
O1 C24 1.262(5) . ?
O2 C26 1.256(6) . ?
O3 C25 1.250(6) . ?
O9 O10 1.710(16) 7_556 ?
O10 O10 1.238(18) 7_556 ?
O10 O9 1.710(16) 7_556 ?
O10 Cl2 1.811(11) 7_556 ?
N1 C8 1.321(7) . ?
N1 C1 1.389(7) . ?
N2 C10 1.485(6) . ?
N2 C9 1.487(6) . ?
N2 C19 1.502(7) . ?
N3 C11 1.333(7) . ?
N3 C18 1.394(6) . ?
N4 C8 1.343(7) . ?
N4 C6 1.395(8) . ?
N4 C7 1.461(7) . ?
N5 C11 1.346(7) . ?
N5 C13 1.407(7) . ?
N5 C12 1.456(7) . ?
N6 C25 1.334(7) . ?
N6 H6A' 0.8600 . ?
N6 H6B' 0.8600 . ?
N7 C25 1.312(7) . ?
N7 H7A' 0.8600 . ?
N7 H7B' 0.8600 . ?
N8 C26 1.329(7) . ?
N8 H8A' 0.8600 . ?
N8 H8B' 0.8600 . ?
N9 C26 1.315(8) . ?
N9 H9A' 0.8600 . ?
N9 H9B' 0.8600 . ?
C1 C6 1.399(8) . ?
C1 C2 1.401(8) . ?
C2 C3 1.373(9) . ?
C2 H2 0.9300 . ?
C3 C4 1.398(10) . ?
C3 H3 0.9300 . ?
C4 C5 1.382(10) . ?
C4 H4 0.9300 . ?
C5 C6 1.374(8) . ?
C5 H5 0.9300 . ?
C7 H7A 0.9600 . ?
C7 H7B 0.9600 . ?
C7 H7C 0.9600 . ?
C8 C9 1.517(7) . ?
C9 H9A 0.9700 . ?
C9 H9B 0.9700 . ?
C10 C11 1.496(7) . ?
C10 H10A 0.9700 . ?
C10 H10B 0.9700 . ?
C12 H12A 0.9600 . ?
C12 H12B 0.9600 . ?
C12 H12C 0.9600 . ?
C13 C18 1.395(8) . ?
C13 C14 1.395(8) . ?
C14 C15 1.390(10) . ?
C14 H14 0.9300 . ?
C15 C16 1.395(10) . ?
C15 H15 0.9300 . ?
C16 C17 1.376(8) . ?
C16 H16 0.9300 . ?
C17 C18 1.378(8) . ?
C17 H17 0.9300 . ?
C19 C20 1.516(8) . ?
C19 H19A 0.9700 . ?
C19 H19B 0.9700 . ?
C20 C23 1.405(6) . ?
C20 C21 1.410(7) . ?
C21 C22 1.381(7) . ?
C21 H21 0.9300 . ?
C22 C21 1.381(7) 2 ?
C22 H22 0.9300 . ?
C23 C20 1.405(6) 2 ?
C23 C24 1.492(10) . ?
C24 O1 1.262(5) 2 ?
